data_2006696
loop_
_publ_author_name
'Hartung, Jens'
'Svoboda, Ingrid'
'Duarte, Maria Teresa'

_publ_section_title
;
 Hydrogen Bonding in 1-Hydroxy-4(1<i>H</i>)-pyridinethione
;
_journal_issue 11
_journal_name_full 'Acta Crystallographica Section C'
_journal_page_first 1631
_journal_page_last 1634
_journal_paper_doi 10.1107/S0108270197008834
_journal_volume 53
_journal_year 1997
_chemical_formula_sum 'C5 H5 N O S'
_chemical_formula_weight 127.17
_chemical_melting_point '145-147\%C (decomp.)'
_chemical_name_systematic
;
 ?
;
_chemical_temperature_decomposition 419.1(10)
_space_group_IT_number 61
_symmetry_cell_setting orthorhombic
_symmetry_space_group_name_Hall '-P 2ac 2ab'
_symmetry_space_group_name_H-M 'P b c a'
_audit_creation_method SHELXL
_cell_angle_alpha 90.00
_cell_angle_beta 90.00
_cell_angle_gamma 90.00
_cell_formula_units_Z 8
_cell_length_a 8.3520(10)
_cell_length_b 10.6640(10)
_cell_length_c 12.6500(10)
_cell_measurement_reflns_used 25
_cell_measurement_temperature 295(2)
_cell_measurement_theta_max 12.18
_cell_measurement_theta_min 4.03
_cell_volume 1126.68(19)
_computing_cell_refinement 'CAD-4 EXPRESS'
_computing_data_collection 'CAD-4 EXPRESS (Enraf-Nonius, 1994)'
_computing_data_reduction 'REDU4 (Stoe & Cie, 1988)'
_computing_molecular_graphics 'Xtal3.2 (Hall, Flack & Stewart, 1992), PLUTON93 (Spek, 1993)'
_computing_structure_refinement 'SHELXL93 (Sheldrick, 1993)'
_computing_structure_solution 'SHELXS86 (Sheldrick, 1985)'
_diffrn_ambient_temperature 295(2)
_diffrn_measurement_device 'Enraf-Nonius Turbo-CAD4'
_diffrn_measurement_method \w/2\q
_diffrn_radiation_monochromator graphite
_diffrn_radiation_source 'fine-focus sealed tube'
_diffrn_radiation_type MoK\a
_diffrn_radiation_wavelength 0.71093
_diffrn_reflns_av_R_equivalents 0.0125
_diffrn_reflns_av_sigmaI/netI 0.0192
_diffrn_reflns_limit_h_max 3
_diffrn_reflns_limit_h_min -9
_diffrn_reflns_limit_k_max 11
_diffrn_reflns_limit_k_min -1
_diffrn_reflns_limit_l_max 13
_diffrn_reflns_limit_l_min -1
_diffrn_reflns_number 1385
_diffrn_reflns_theta_max 22.97
_diffrn_reflns_theta_min 3.22
_diffrn_standards_decay_% 0.5
_diffrn_standards_interval_time 90
_diffrn_standards_number 3
_exptl_absorpt_coefficient_mu 0.439
_exptl_absorpt_correction_T_max 0.999
_exptl_absorpt_correction_T_min 0.952
_exptl_absorpt_correction_type 'empirical \y scan (North, Philips & Mathews, 1968)'
_exptl_crystal_colour colourless
_exptl_crystal_density_diffrn 1.499
_exptl_crystal_density_meas ?
_exptl_crystal_description prism
_exptl_crystal_F_000 528
_exptl_crystal_size_max 0.20
_exptl_crystal_size_mid 0.10
_exptl_crystal_size_min 0.08
_refine_diff_density_max 0.152
_refine_diff_density_min -0.177
_refine_ls_extinction_coef 0.0008(14)
_refine_ls_extinction_method SHELXL
_refine_ls_goodness_of_fit_all 1.083
_refine_ls_goodness_of_fit_obs 1.115
_refine_ls_hydrogen_treatment 'H atoms located from a difference Fourier map'
_refine_ls_matrix_type full
_refine_ls_number_parameters 94
_refine_ls_number_reflns 780
_refine_ls_number_restraints 0
_refine_ls_restrained_S_all 1.083
_refine_ls_restrained_S_obs 1.115
_refine_ls_R_factor_all 0.0414
_refine_ls_R_factor_obs .0294
_refine_ls_shift/esd_max 0.000
_refine_ls_shift/esd_mean 0.000
_refine_ls_structure_factor_coef Fsqd
_refine_ls_weighting_details 'w = 1/[\s^2^(Fo^2^)+(0.0421P)^2^+0.1819P] where P=(Fo^2^+2Fc^2^)/3'
_refine_ls_weighting_scheme calc
_refine_ls_wR_factor_all 0.0744
_refine_ls_wR_factor_obs .0679
_reflns_number_observed 634
_reflns_number_total 780
_reflns_observed_criterion >2sigma(I)
_cod_data_source_file ka1236.cif
_cod_data_source_block har19
_cod_depositor_comments
;
The following automatic conversions were performed:
'_symmetry_cell_setting' value 'Orthorhombic' changed to 'orthorhombic'
according to '/home/saulius/struct/CIF-dictionaries/cif_core.dic'
dictionary named 'cif_core.dic' version 2.4.1 from
2010-06-29.

'_geom_bond_publ_flag' value 'YES' changed to 'yes' according
to '/home/saulius/struct/CIF-dictionaries/cif_core.dic' dictionary named
'cif_core.dic' version 2.4.1 from 2010-06-29 (9 times).

Automatic conversion script
Id: cif_fix_enum 1527 2010-12-29 10:47:43Z saulius

'_chemical_melting_point' tag was changed to
'_chemical_temperature_decomposition' since the value had been given
as '145-147\%C (decomp.)'. The value '145-147\%C (decomp.)' was changed
to '419.1(10)' - it was converted from degrees Celsius(C) to Kelvins(K),
the average value was taken and precision was estimated.

Adriana Da\<skevi\<c, 2011-06-07

The following automatic conversions were performed:

'_exptl_crystal_density_meas' value 'not measured' was changed to '?'
- the value is perceived as not measured.

Automatic conversion script
Id: cif_fix_values 3008 2015-01-20 13:52:24Z robertas 

The following automatic conversions were performed:

'_refine_ls_weighting_scheme' value 'calc w =
1/[\s^2^(Fo^2^)+(0.0421P)^2^+0.1819P] where P=(Fo^2^+2Fc^2^)/3' was
changed to 'calc'. New tag '_refine_ls_weighting_details' was
created. The value of the new tag was set to 'w =
1/[\s^2^(Fo^2^)+(0.0421P)^2^+0.1819P] where P=(Fo^2^+2Fc^2^)/3'.

Automatic conversion script
Id: cif_fix_values 3143 2015-03-26 13:38:13Z robertas 
;
_cod_original_cell_volume 1126.7(2)
_cod_database_code 2006696

loop_
_symmetry_equiv_pos_as_xyz
'x, y, z'
'-x+1/2, y+1/2, z'
'x, -y+1/2, z+1/2'
'-x+1/2, -y, z+1/2'
'-x, -y, -z'
'x-1/2, -y-1/2, -z'
'-x, y-1/2, -z-1/2'
'x-1/2, y, -z-1/2'

loop_
_atom_site_aniso_label
_atom_site_aniso_U_11
_atom_site_aniso_U_22
_atom_site_aniso_U_33
_atom_site_aniso_U_12
_atom_site_aniso_U_13
_atom_site_aniso_U_23
C2 .0444(13) .0404(14) .0300(13) -.0056(12) -.0013(11) .0047(11)
C3 .0409(14) .0336(12) .0363(13) .0018(12) -.0031(11) .0068(11)
C4 .0336(12) .0316(12) .0322(12) -.0071(10) -.0008(10) .0001(10)
C5 .0396(13) .0438(14) .0300(13) -.0062(12) -.0056(10) .0040(11)
C6 .0369(14) .0374(14) .0404(14) .0007(12) -.0057(11) .0045(12)
N1 .0372(11) .0373(11) .0339(10) -.0033(10) .0015(8) -.0030(9)
O1 .0479(10) .0489(10) .0523(11) .0049(9) .0075(9) -.0110(8)
S1 .0584(5) .0464(4) .0376(4) .0078(3) .0018(3) -.0050(3)

loop_
_atom_site_label
_atom_site_fract_x
_atom_site_fract_y
_atom_site_fract_z
_atom_site_U_iso_or_equiv
_atom_site_thermal_displace_type
_atom_site_calc_flag
_atom_site_refinement_flags
_atom_site_occupancy
_atom_site_disorder_group
_atom_site_type_symbol
C2 -.1117(3) .9102(2) .8025(2) .0383(6) Uani d . 1 . C
H2 -.114(3) .907(2) .8806(19) .049(7) Uiso d . 1 . H
C3 -.0306(3) .8277(2) .7404(2) .0369(6) Uani d . 1 . C
H3 .026(3) .767(2) .7710(19) .036(6) Uiso d . 1 . H
C4 -.0377(2) .8346(2) .6294(2) .0325(5) Uani d . 1 . C
C5 -.1304(3) .9327(2) .5886(2) .0378(6) Uani d . 1 . C
H5 -.138(3) .942(2) .5162(18) .040(6) Uiso d . 1 . H
C6 -.2072(3) 1.0157(2) .6515(2) .0382(6) Uani d . 1 . C
H6 -.274(3) 1.085(2) .6288(18) .049(7) Uiso d . 1 . H
N1 -.1966(2) 1.0029(2) .75747(13) .0361(5) Uani d . 1 . N
O1 -.2845(2) 1.0837(2) .81990(13) .0497(5) Uani d . 1 . O
H1O -.194(3) 1.147(3) .865(2) .094(10) Uiso d . 1 . H
S1 .05955(8) .73127(6) .54729(5) .0475(3) Uani d . 1 . S

loop_
_atom_type_symbol
_atom_type_description
_atom_type_scat_dispersion_real
_atom_type_scat_dispersion_imag
_atom_type_scat_source
C C 0.0020 0.0020 'International Tables Vol C Tables 4.2.6.8 and 6.1.1.4'
H H 0.0000 0.0000 'International Tables Vol C Tables 4.2.6.8 and 6.1.1.4'
N N 0.0040 0.0030 'International Tables Vol C Tables 4.2.6.8 and 6.1.1.4'
O O 0.0080 0.0060 'International Tables Vol C Tables 4.2.6.8 and 6.1.1.4'
S S 0.1100 0.1240 'International Tables Vol C Tables 4.2.6.8 and 6.1.1.4'

loop_
_geom_angle_atom_site_label_1
_geom_angle_atom_site_label_2
_geom_angle_atom_site_label_3
_geom_angle
_geom_angle_publ_flag
N1 C2 C3 119.6(2) yes
N1 C2 H2 116.0(14) ?
C3 C2 H2 124.3(14) ?
C2 C3 C4 121.4(2) yes
C2 C3 H3 118.9(15) ?
C4 C3 H3 119.7(15) ?
C5 C4 C3 115.5(2) yes
C5 C4 S1 121.2(2) yes
C3 C4 S1 123.3(2) yes
C6 C5 C4 122.3(2) yes
C6 C5 H5 118.8(14) ?
C4 C5 H5 118.8(14) ?
N1 C6 C5 119.2(2) yes
N1 C6 H6 114.2(14) ?
C5 C6 H6 126.6(14) ?
C2 N1 C6 122.0(2) yes
C2 N1 O1 119.8(2) yes
C6 N1 O1 118.0(2) yes
N1 O1 H1O 107.0(10) yes

loop_
_geom_bond_atom_site_label_1
_geom_bond_atom_site_label_2
_geom_bond_site_symmetry_2
_geom_bond_distance
_geom_bond_publ_flag
C2 N1 . 1.343(3) yes
C2 C3 . 1.360(3) yes
C2 H2 . .99(2) ?
C3 C4 . 1.408(3) yes
C3 H3 . .89(2) ?
C4 C5 . 1.399(3) yes
C4 S1 . 1.718(2) yes
C5 C6 . 1.352(3) yes
C5 H5 . .92(2) ?
C6 N1 . 1.350(3) yes
C6 H6 . .97(2) ?
N1 O1 . 1.380(2) yes
O1 H1O . 1.16(3) yes

loop_
_geom_torsion_atom_site_label_1
_geom_torsion_atom_site_label_2
_geom_torsion_atom_site_label_3
_geom_torsion_atom_site_label_4
_geom_torsion
_geom_torsion_publ_flag
N1 C2 C3 C4 -2.1(3) yes
C2 C3 C4 C5 1.2(3) yes
C2 C3 C4 S1 -178.9(2) ?
C3 C4 C5 C6 0.4(3) yes
S1 C4 C5 C6 -179.5(2) yes
C4 C5 C6 N1 -1.0(4) ?
C3 C2 N1 C6 1.5(3) ?
C3 C2 N1 O1 177.3(2) yes
C5 C6 N1 C2 0.1(3) ?
C5 C6 N1 O1 -175.8(2) ?

loop_
_cod_related_entry_id
_cod_related_entry_database
_cod_related_entry_code
1 ChemSpider 113336
